data_7124766
loop_
_publ_author_name
'Kim, Ajeong'
'Ali, Rashid'
'Park, Seok Ho'
'Kim, Yong-Hoon'
'Park, Jung Su'

_publ_section_title
;
 Probing and evaluating anion-\p interaction in meso-dinitrophenyl
 functionalized calix[4]pyrrole isomers.
;
_journal_issue 74
_journal_name_full 'Chemical communications (Cambridge, England)'
_journal_page_first 11139
_journal_page_last 11142
_journal_paper_doi 10.1039/c6cc04562f
_journal_volume 52
_journal_year 2016
_chemical_formula_sum 'C54 H72 Cl0.63 F0.37 N9 O8'
_chemical_formula_weight 1004.57
_chemical_name_common Cis-DNP-C4P-TBAF/Cl
_chemical_name_systematic
; 
Cis-Dintrophenyl-calix[4]pyrrole-Tetrabutylammonium fluoride/chloride 
;
_space_group_IT_number 14
_space_group_name_Hall '-P 2yn'
_space_group_name_H-M_alt 'P 1 21/n 1'
_symmetry_cell_setting monoclinic
_symmetry_space_group_name_H-M 'P 1 21/n 1'
_atom_sites_solution_hydrogens geom
_atom_sites_solution_primary direct
_atom_sites_solution_secondary difmap
_audit_creation_method SHELXL-97
_audit_update_record
;
2016-05-26 deposited with the CCDC.
2016-08-15 downloaded from the CCDC.
;
_cell_angle_alpha 90.00
_cell_angle_beta 90.650(3)
_cell_angle_gamma 90.00
_cell_formula_units_Z 4
_cell_length_a 12.9168(7)
_cell_length_b 18.9009(10)
_cell_length_c 22.5896(12)
_cell_measurement_reflns_used 13016
_cell_measurement_temperature 223(2)
_cell_measurement_theta_max 27.4816
_cell_measurement_theta_min 1.8031
_cell_volume 5514.7(5)
_computing_cell_refinement 'CrystalClear (Rigaku Inc., 2008)'
_computing_data_collection 'CrystalClear (Rigaku Inc., 2008)'
_computing_data_reduction 'CrystalClear (Rigaku Inc., 2008)'
_computing_molecular_graphics 'SHELXL-97 (Sheldrick, 2008)'
_computing_publication_material 'XP SHELXTL/PC, Siemens Analytical'
_computing_structure_refinement 'SHELXL-97 (Sheldrick, 2008)'
_computing_structure_solution 'SHELXS-97 (Sheldrick, 2008)'
_diffrn_ambient_temperature 223(2)
_diffrn_measured_fraction_theta_full 0.997
_diffrn_measured_fraction_theta_max 0.997
_diffrn_measurement_device_type 'Rigaku SCX-Mini with Mercury CCD'
_diffrn_measurement_method \w-scans
_diffrn_radiation_monochromator graphite
_diffrn_radiation_source 'fine-focus sealed tube'
_diffrn_radiation_type MoK\a
_diffrn_radiation_wavelength 0.71075
_diffrn_reflns_av_R_equivalents 0.0529
_diffrn_reflns_av_sigmaI/netI 0.0922
_diffrn_reflns_limit_h_max 16
_diffrn_reflns_limit_h_min -15
_diffrn_reflns_limit_k_max 24
_diffrn_reflns_limit_k_min -24
_diffrn_reflns_limit_l_max 29
_diffrn_reflns_limit_l_min -22
_diffrn_reflns_number 37500
_diffrn_reflns_theta_full 27.50
_diffrn_reflns_theta_max 27.50
_diffrn_reflns_theta_min 1.40
_exptl_absorpt_coefficient_mu 0.112
_exptl_absorpt_correction_T_max 0.9911
_exptl_absorpt_correction_T_min 0.9801
_exptl_absorpt_correction_type multi-scan
_exptl_absorpt_process_details
;
Abscor. T. Higashi (2001).  The Rigaku Corporation, Tokyo, Japan.
;
_exptl_crystal_colour Orange
_exptl_crystal_density_diffrn 1.210
_exptl_crystal_density_method 'not measured'
_exptl_crystal_description Prism
_exptl_crystal_F_000 2148
_exptl_crystal_size_max 0.18
_exptl_crystal_size_mid 0.09
_exptl_crystal_size_min 0.08
_refine_diff_density_max 0.838
_refine_diff_density_min -0.316
_refine_diff_density_rms 0.067
_refine_ls_extinction_method none
_refine_ls_goodness_of_fit_ref 1.278
_refine_ls_hydrogen_treatment constr
_refine_ls_matrix_type full
_refine_ls_number_parameters 668
_refine_ls_number_reflns 12621
_refine_ls_number_restraints 0
_refine_ls_restrained_S_all 1.278
_refine_ls_R_factor_all 0.1487
_refine_ls_R_factor_gt 0.0757
_refine_ls_shift/su_max 0.000
_refine_ls_shift/su_mean 0.000
_refine_ls_structure_factor_coef Fsqd
_refine_ls_weighting_details 'calc w=1/[\s^2^(Fo^2^)+(0.0500P)^2^+1.3000P] where P=(Fo^2^+2Fc^2^)/3'
_refine_ls_weighting_scheme calc
_refine_ls_wR_factor_gt 0.1577
_refine_ls_wR_factor_ref 0.2084
_reflns_number_gt 6659
_reflns_number_total 12621
_reflns_threshold_expression >2sigma(I)
_cod_data_source_file c6cc04562f2.cif
_cod_data_source_block TBAF-CNPC4P
_cod_depositor_comments
;
The following automatic conversions were performed:

data item '_exptl_absorpt_correction_type' value 'Multi-scan' was
changed to 'multi-scan' in accordance with the
/home/saulius/struct/COD-crude-data/automatic-downloads/DataCite-retrospective/RSC/depositions/lib/dictionaries/cif_core.dic
dictionary named 'cif_core.dic' version 2.4.2 last updated on
2011-04-26.

data item '_refine_ls_hydrogen_treatment' value 'Constr' was changed
to 'constr' in accordance with the
/home/saulius/struct/COD-crude-data/automatic-downloads/DataCite-retrospective/RSC/depositions/lib/dictionaries/cif_core.dic
dictionary named 'cif_core.dic' version 2.4.2 last updated on
2011-04-26.

data item '_symmetry_cell_setting' value 'Monoclinic' was changed to
'monoclinic' in accordance with the
/home/saulius/struct/COD-crude-data/automatic-downloads/DataCite-retrospective/RSC/depositions/lib/dictionaries/cif_core.dic
dictionary named 'cif_core.dic' version 2.4.2 last updated on
2011-04-26.

Automatic conversion script
Id: cif_fix_values 6909 2019-04-08 15:41:33Z antanas 
;
_cod_original_sg_symbol_H-M P21/n
_cod_database_code 7124766

loop_
_symmetry_equiv_pos_as_xyz
'x, y, z'
'-x+1/2, y+1/2, -z+1/2'
'-x, -y, -z'
'x-1/2, -y-1/2, z-1/2'

loop_
_atom_site_label
_atom_site_type_symbol
_atom_site_fract_x
_atom_site_fract_y
_atom_site_fract_z
_atom_site_U_iso_or_equiv
_atom_site_adp_type
_atom_site_occupancy
_atom_site_symmetry_multiplicity
_atom_site_calc_flag
_atom_site_refinement_flags
_atom_site_disorder_assembly
_atom_site_disorder_group
C1 C 0.7001(2) 0.71424(16) 0.25636(15) 0.0511(8) Uani 1 1 d . . .
C2 C 0.7270(3) 0.67635(18) 0.30620(16) 0.0637(10) Uani 1 1 d . . .
H2 H 0.7915 0.6781 0.3258 0.076 Uiso 1 1 calc R . .
C3 C 0.6415(3) 0.63414(17) 0.32324(15) 0.0564(9) Uani 1 1 d . . .
H3 H 0.6391 0.6031 0.3557 0.068 Uiso 1 1 calc R . .
C4 C 0.5631(2) 0.64722(15) 0.28329(13) 0.0453(7) Uani 1 1 d . . .
C5 C 0.4550(2) 0.61576(15) 0.27744(12) 0.0453(7) Uani 1 1 d . . .
C6 C 0.4471(3) 0.54986(16) 0.31824(14) 0.0622(10) Uani 1 1 d . . .
H6A H 0.4547 0.5644 0.3592 0.093 Uiso 1 1 calc R . .
H6B H 0.5014 0.5166 0.3085 0.093 Uiso 1 1 calc R . .
H6C H 0.3801 0.5275 0.3124 0.093 Uiso 1 1 calc R . .
C7 C 0.4369(2) 0.58961(14) 0.21322(13) 0.0435(7) Uani 1 1 d . . .
C8 C 0.5155(3) 0.55281(16) 0.18493(14) 0.0514(8) Uani 1 1 d . . .
H8 H 0.5797 0.5457 0.2040 0.062 Uiso 1 1 calc R . .
C9 C 0.4981(3) 0.52670(17) 0.12820(15) 0.0537(8) Uani 1 1 d . . .
C10 C 0.4062(3) 0.53558(16) 0.09764(14) 0.0533(8) Uani 1 1 d . . .
H10 H 0.3960 0.5179 0.0591 0.064 Uiso 1 1 calc R . .
C11 C 0.3304(3) 0.57194(15) 0.12699(14) 0.0475(8) Uani 1 1 d . . .
C12 C 0.3437(2) 0.59905(15) 0.18365(13) 0.0458(7) Uani 1 1 d . . .
H12 H 0.2895 0.6237 0.2019 0.055 Uiso 1 1 calc R . .
C13 C 0.3718(2) 0.66822(15) 0.29458(13) 0.0446(7) Uani 1 1 d . . .
C14 C 0.2986(3) 0.66605(18) 0.33765(14) 0.0563(9) Uani 1 1 d . . .
H14 H 0.2919 0.6307 0.3666 0.068 Uiso 1 1 calc R . .
C15 C 0.2347(3) 0.72606(19) 0.33106(15) 0.0598(9) Uani 1 1 d . . .
H15 H 0.1785 0.7378 0.3552 0.072 Uiso 1 1 calc R . .
C16 C 0.2685(2) 0.76449(16) 0.28340(14) 0.0464(7) Uani 1 1 d . . .
C17 C 0.2229(2) 0.82876(16) 0.25227(15) 0.0507(8) Uani 1 1 d . . .
C18 C 0.1269(3) 0.8528(2) 0.28640(18) 0.0724(11) Uani 1 1 d . . .
H18A H 0.0777 0.8142 0.2884 0.109 Uiso 1 1 calc R . .
H18B H 0.0951 0.8927 0.2662 0.109 Uiso 1 1 calc R . .
H18C H 0.1473 0.8668 0.3262 0.109 Uiso 1 1 calc R . .
C19 C 0.1886(3) 0.80747(19) 0.18859(16) 0.0650(10) Uani 1 1 d . . .
H19A H 0.2484 0.7919 0.1665 0.098 Uiso 1 1 calc R . .
H19B H 0.1574 0.8479 0.1689 0.098 Uiso 1 1 calc R . .
H19C H 0.1385 0.7693 0.1906 0.098 Uiso 1 1 calc R . .
C20 C 0.2982(2) 0.88999(15) 0.24929(14) 0.0460(7) Uani 1 1 d . . .
C21 C 0.2928(3) 0.95576(18) 0.27396(17) 0.0685(10) Uani 1 1 d . . .
H21 H 0.2421 0.9714 0.3005 0.082 Uiso 1 1 calc R . .
C22 C 0.3762(3) 0.99634(18) 0.25286(16) 0.0649(10) Uani 1 1 d . . .
H22 H 0.3903 1.0438 0.2625 0.078 Uiso 1 1 calc R . .
C23 C 0.4330(2) 0.95458(14) 0.21601(13) 0.0445(7) Uani 1 1 d . . .
C24 C 0.5264(2) 0.96995(15) 0.17846(14) 0.0475(8) Uani 1 1 d . . .
C25 C 0.5470(3) 1.05067(16) 0.17818(16) 0.0643(10) Uani 1 1 d . . .
H25A H 0.4860 1.0752 0.1634 0.096 Uiso 1 1 calc R . .
H25B H 0.6052 1.0609 0.1528 0.096 Uiso 1 1 calc R . .
H25C H 0.5626 1.0665 0.2182 0.096 Uiso 1 1 calc R . .
C26 C 0.5013(3) 0.94841(15) 0.11400(13) 0.0461(7) Uani 1 1 d . . .
C27 C 0.5759(3) 0.91852(16) 0.07732(14) 0.0524(8) Uani 1 1 d . . .
H27 H 0.6441 0.9119 0.0912 0.063 Uiso 1 1 calc R . .
C28 C 0.5481(3) 0.89875(17) 0.02016(15) 0.0572(9) Uani 1 1 d . . .
C29 C 0.4499(3) 0.90746(17) -0.00259(15) 0.0588(9) Uani 1 1 d . . .
H29 H 0.4326 0.8929 -0.0412 0.071 Uiso 1 1 calc R . .
C30 C 0.3778(3) 0.93834(16) 0.03344(15) 0.0543(8) Uani 1 1 d . . .
C31 C 0.4016(3) 0.95872(15) 0.09098(14) 0.0510(8) Uani 1 1 d . . .
H31 H 0.3505 0.9796 0.1146 0.061 Uiso 1 1 calc R . .
C32 C 0.6234(2) 0.93188(16) 0.20092(14) 0.0500(8) Uani 1 1 d . . .
C33 C 0.7155(3) 0.95718(18) 0.22243(16) 0.0650(10) Uani 1 1 d . . .
H33 H 0.7324 1.0050 0.2286 0.078 Uiso 1 1 calc R . .
C34 C 0.7806(3) 0.8987(2) 0.23376(18) 0.0707(11) Uani 1 1 d . . .
H34 H 0.8486 0.9010 0.2489 0.085 Uiso 1 1 calc R . .
C35 C 0.7282(2) 0.83812(18) 0.21916(15) 0.0550(8) Uani 1 1 d . . .
C36 C 0.7629(2) 0.76182(18) 0.21692(17) 0.0607(9) Uani 1 1 d . . .
C37 C 0.7549(3) 0.7344(2) 0.15222(18) 0.0784(12) Uani 1 1 d . . .
H37A H 0.6833 0.7366 0.1388 0.118 Uiso 1 1 calc R . .
H37B H 0.7791 0.6859 0.1506 0.118 Uiso 1 1 calc R . .
H37C H 0.7972 0.7637 0.1269 0.118 Uiso 1 1 calc R . .
C38 C 0.8776(3) 0.7580(2) 0.2364(2) 0.0925(14) Uani 1 1 d . . .
H38A H 0.9192 0.7857 0.2095 0.139 Uiso 1 1 calc R . .
H38B H 0.9005 0.7091 0.2359 0.139 Uiso 1 1 calc R . .
H38C H 0.8851 0.7768 0.2762 0.139 Uiso 1 1 calc R . .
N1 N 0.59924(19) 0.69562(12) 0.24323(11) 0.0478(6) Uani 1 1 d . . .
H1 H 0.5633 0.7123 0.2135 0.057 Uiso 1 1 calc R . .
N2 N 0.35342(18) 0.72914(12) 0.26200(11) 0.0434(6) Uani 1 1 d . . .
H2A H 0.3903 0.7431 0.2322 0.052 Uiso 1 1 calc R . .
N3 N 0.38412(19) 0.88974(12) 0.21451(10) 0.0431(6) Uani 1 1 d . . .
H3A H 0.4052 0.8535 0.1942 0.052 Uiso 1 1 calc R . .
N4 N 0.63161(19) 0.85927(13) 0.19950(11) 0.0487(6) Uani 1 1 d . . .
H4 H 0.5827 0.8307 0.1878 0.058 Uiso 1 1 calc R . .
N5 N 0.6265(3) 0.86463(19) -0.01708(17) 0.0818(10) Uani 1 1 d . . .
N6 N 0.2715(3) 0.94867(19) 0.01097(16) 0.0768(9) Uani 1 1 d . . .
N7 N 0.5823(3) 0.48772(19) 0.09885(16) 0.0807(10) Uani 1 1 d . . .
N8 N 0.2282(3) 0.58128(16) 0.09710(14) 0.0636(8) Uani 1 1 d . . .
O1 O 0.7103(3) 0.8496(2) 0.00536(17) 0.1267(14) Uani 1 1 d . . .
O2 O 0.6028(3) 0.8504(2) -0.06728(15) 0.1228(13) Uani 1 1 d . . .
O3 O 0.2499(2) 0.92575(19) -0.03847(14) 0.1086(11) Uani 1 1 d . . .
O4 O 0.2093(3) 0.9789(2) 0.04238(16) 0.1258(14) Uani 1 1 d . . .
O5 O 0.2105(2) 0.54602(15) 0.05259(12) 0.0851(9) Uani 1 1 d . . .
O6 O 0.1667(2) 0.62289(16) 0.11835(12) 0.0844(8) Uani 1 1 d . . .
O7 O 0.5688(3) 0.46521(17) 0.04992(13) 0.0999(10) Uani 1 1 d . . .
O8 O 0.6632(3) 0.4809(3) 0.12491(18) 0.170(2) Uani 1 1 d . . .
N9 N 0.0222(3) 0.69910(16) 0.94738(13) 0.0721(9) Uani 1 1 d . . .
C39 C -0.0029(3) 0.77821(19) 0.94906(17) 0.0730(11) Uani 1 1 d . . .
H39A H 0.0503 0.8035 0.9268 0.088 Uiso 1 1 calc R . .
H39B H -0.0691 0.7857 0.9284 0.088 Uiso 1 1 calc R . .
C40 C -0.0097(4) 0.8111(2) 1.00982(18) 0.0817(12) Uani 1 1 d . . .
H40A H -0.0634 0.7868 1.0324 0.098 Uiso 1 1 calc R . .
H40B H 0.0564 0.8048 1.0308 0.098 Uiso 1 1 calc R . .
C41 C -0.0350(3) 0.8890(2) 1.0064(2) 0.0819(12) Uani 1 1 d . . .
H41A H 0.0211 0.9137 0.9862 0.098 Uiso 1 1 calc R . .
H41B H -0.0985 0.8954 0.9828 0.098 Uiso 1 1 calc R . .
C42 C -0.0498(4) 0.9214(2) 1.0665(2) 0.1060(16) Uani 1 1 d . . .
H42A H -0.1084 0.8994 1.0856 0.159 Uiso 1 1 calc R . .
H42B H -0.0625 0.9718 1.0622 0.159 Uiso 1 1 calc R . .
H42C H 0.0121 0.9141 1.0905 0.159 Uiso 1 1 calc R . .
C43 C 0.1278(4) 0.6862(2) 0.97518(18) 0.0872(13) Uani 1 1 d . . .
H43A H 0.1407 0.6351 0.9755 0.105 Uiso 1 1 calc R . .
H43B H 0.1260 0.7020 1.0165 0.105 Uiso 1 1 calc R . .
C44 C 0.2187(4) 0.7223(3) 0.9451(2) 0.0968(15) Uani 1 1 d . . .
H44A H 0.2225 0.7070 0.9037 0.116 Uiso 1 1 calc R . .
H44B H 0.2092 0.7737 0.9458 0.116 Uiso 1 1 calc R . .
C45 C 0.3167(5) 0.7029(3) 0.9773(3) 0.129(2) Uani 1 1 d . . .
H45A H 0.3192 0.7267 1.0158 0.155 Uiso 1 1 calc R . .
H45B H 0.3188 0.6517 0.9840 0.155 Uiso 1 1 calc R . .
C46 C 0.4030(6) 0.7239(4) 0.9429(5) 0.215(5) Uani 1 1 d . . .
H46A H 0.4083 0.6933 0.9086 0.323 Uiso 1 1 calc R . .
H46B H 0.4657 0.7202 0.9667 0.323 Uiso 1 1 calc R . .
H46C H 0.3938 0.7724 0.9300 0.323 Uiso 1 1 calc R . .
C47 C 0.0197(4) 0.6761(2) 0.88282(17) 0.0865(13) Uani 1 1 d . . .
H47A H 0.0577 0.7114 0.8599 0.104 Uiso 1 1 calc R . .
H47B H -0.0525 0.6773 0.8690 0.104 Uiso 1 1 calc R . .
C48 C 0.0653(6) 0.6008(3) 0.8677(2) 0.154(3) Uani 1 1 d . . .
H48A H 0.0582 0.5963 0.8246 0.185 Uiso 1 1 calc R . .
H48B H 0.1398 0.6045 0.8759 0.185 Uiso 1 1 calc R . .
C49 C 0.0371(6) 0.5371(3) 0.8896(3) 0.150(3) Uani 1 1 d . . .
H49A H -0.0385 0.5338 0.8861 0.180 Uiso 1 1 calc R . .
H49B H 0.0541 0.5371 0.9319 0.180 Uiso 1 1 calc R . .
C50 C 0.0805(4) 0.4719(3) 0.8641(2) 0.1100(17) Uani 1 1 d . . .
H50A H 0.0730 0.4732 0.8213 0.165 Uiso 1 1 calc R . .
H50B H 0.0437 0.4312 0.8795 0.165 Uiso 1 1 calc R . .
H50C H 0.1532 0.4683 0.8747 0.165 Uiso 1 1 calc R . .
C51 C -0.0546(4) 0.6590(2) 0.98384(18) 0.0849(13) Uani 1 1 d . . .
H51A H -0.0454 0.6730 1.0253 0.102 Uiso 1 1 calc R . .
H51B H -0.0385 0.6084 0.9811 0.102 Uiso 1 1 calc R . .
C52 C -0.1683(4) 0.6694(3) 0.9666(2) 0.0977(15) Uani 1 1 d . . .
H52A H -0.1856 0.7198 0.9689 0.117 Uiso 1 1 calc R . .
H52B H -0.1794 0.6539 0.9257 0.117 Uiso 1 1 calc R . .
C53 C -0.2377(5) 0.6285(3) 1.0065(2) 0.1059(16) Uani 1 1 d . . .
H53A H -0.2213 0.6406 1.0477 0.127 Uiso 1 1 calc R . .
H53B H -0.2244 0.5778 1.0013 0.127 Uiso 1 1 calc R . .
C54 C -0.3498(5) 0.6429(3) 0.9945(3) 0.130(2) Uani 1 1 d . . .
H54A H -0.3633 0.6930 0.9994 0.195 Uiso 1 1 calc R . .
H54B H -0.3916 0.6162 1.0220 0.195 Uiso 1 1 calc R . .
H54C H -0.3672 0.6289 0.9543 0.195 Uiso 1 1 calc R . .
Cl1 Cl 0.46102(10) 0.75802(6) 0.13220(6) 0.0463(3) Uani 0.63 1 d P A 1
F1 F 0.4712(4) 0.7701(2) 0.1691(2) 0.0441(11) Uani 0.37 1 d P B 2

loop_
_atom_site_aniso_label
_atom_site_aniso_U_11
_atom_site_aniso_U_22
_atom_site_aniso_U_33
_atom_site_aniso_U_23
_atom_site_aniso_U_13
_atom_site_aniso_U_12
C1 0.0383(18) 0.0506(18) 0.064(2) -0.0066(15) -0.0085(16) 0.0064(14)
C2 0.055(2) 0.065(2) 0.071(3) -0.0062(18) -0.0235(19) 0.0135(17)
C3 0.065(2) 0.054(2) 0.049(2) 0.0004(15) -0.0160(17) 0.0130(17)
C4 0.0550(19) 0.0386(16) 0.0420(18) -0.0014(13) -0.0057(15) 0.0034(13)
C5 0.063(2) 0.0401(16) 0.0328(16) 0.0031(12) -0.0038(15) -0.0018(14)
C6 0.093(3) 0.0490(19) 0.045(2) 0.0109(14) -0.0057(19) -0.0040(17)
C7 0.057(2) 0.0355(15) 0.0379(17) 0.0030(12) -0.0031(15) -0.0067(13)
C8 0.058(2) 0.0504(18) 0.0454(19) -0.0007(14) -0.0088(16) 0.0008(15)
C9 0.062(2) 0.0520(19) 0.047(2) -0.0020(14) 0.0009(17) 0.0027(15)
C10 0.074(2) 0.0489(18) 0.0369(18) 0.0000(13) -0.0033(17) -0.0057(16)
C11 0.055(2) 0.0464(17) 0.0411(18) 0.0064(13) -0.0075(15) -0.0074(14)
C12 0.056(2) 0.0398(16) 0.0422(18) 0.0032(13) 0.0006(15) -0.0070(13)
C13 0.0543(19) 0.0433(16) 0.0363(17) 0.0002(12) -0.0007(14) -0.0071(14)
C14 0.066(2) 0.061(2) 0.0421(19) 0.0077(15) 0.0075(17) -0.0110(17)
C15 0.055(2) 0.075(2) 0.050(2) 0.0015(17) 0.0163(17) -0.0049(18)
C16 0.0393(17) 0.0532(18) 0.0470(19) -0.0047(14) 0.0070(14) -0.0036(14)
C17 0.0408(18) 0.0561(19) 0.055(2) -0.0018(15) 0.0053(15) 0.0023(14)
C18 0.050(2) 0.080(3) 0.088(3) -0.002(2) 0.017(2) 0.0077(18)
C19 0.059(2) 0.067(2) 0.068(2) -0.0012(18) -0.0176(19) -0.0007(17)
C20 0.0466(19) 0.0462(17) 0.0451(18) -0.0030(13) 0.0023(15) 0.0060(13)
C21 0.066(2) 0.061(2) 0.079(3) -0.0222(19) 0.018(2) 0.0057(18)
C22 0.075(3) 0.0462(19) 0.073(3) -0.0175(17) 0.012(2) -0.0001(17)
C23 0.0546(19) 0.0377(16) 0.0411(17) -0.0013(12) -0.0034(15) -0.0020(13)
C24 0.059(2) 0.0390(16) 0.0443(18) 0.0001(13) -0.0032(15) -0.0083(14)
C25 0.088(3) 0.0434(18) 0.062(2) 0.0010(15) -0.008(2) -0.0150(17)
C26 0.057(2) 0.0397(16) 0.0417(18) 0.0044(13) 0.0011(15) -0.0099(14)
C27 0.056(2) 0.0505(18) 0.051(2) 0.0063(15) 0.0070(17) -0.0092(15)
C28 0.072(2) 0.0514(19) 0.048(2) 0.0021(15) 0.0135(19) -0.0058(17)
C29 0.085(3) 0.0516(19) 0.0402(19) -0.0022(14) 0.0020(19) -0.0125(18)
C30 0.063(2) 0.0516(19) 0.048(2) 0.0023(15) -0.0073(17) -0.0070(16)
C31 0.063(2) 0.0419(17) 0.048(2) 0.0034(13) 0.0014(16) -0.0021(14)
C32 0.054(2) 0.0473(18) 0.0485(19) 0.0013(14) -0.0003(16) -0.0114(14)
C33 0.060(2) 0.056(2) 0.078(3) -0.0045(18) -0.011(2) -0.0194(17)
C34 0.046(2) 0.073(2) 0.092(3) -0.005(2) -0.015(2) -0.0158(18)
C35 0.0372(18) 0.066(2) 0.062(2) 0.0009(16) -0.0052(16) -0.0076(15)
C36 0.0381(19) 0.068(2) 0.076(3) -0.0034(18) -0.0008(17) 0.0030(16)
C37 0.073(3) 0.078(3) 0.085(3) -0.010(2) 0.022(2) 0.005(2)
C38 0.042(2) 0.095(3) 0.140(4) 0.003(3) -0.004(2) 0.005(2)
N1 0.0482(16) 0.0476(14) 0.0474(16) 0.0027(11) -0.0117(12) 0.0009(11)
N2 0.0449(15) 0.0452(14) 0.0403(14) 0.0020(11) 0.0065(12) -0.0023(11)
N3 0.0499(16) 0.0374(13) 0.0421(15) -0.0049(10) 0.0052(12) 0.0021(11)
N4 0.0445(15) 0.0456(15) 0.0559(17) 0.0005(12) -0.0034(13) -0.0098(11)
N5 0.093(3) 0.090(3) 0.063(2) -0.0096(19) 0.025(2) 0.000(2)
N6 0.073(2) 0.092(2) 0.065(2) -0.0017(18) -0.022(2) 0.0002(19)
N7 0.088(3) 0.096(3) 0.057(2) -0.0168(18) -0.004(2) 0.026(2)
N8 0.071(2) 0.0637(19) 0.056(2) 0.0055(15) -0.0144(17) -0.0054(16)
O1 0.081(2) 0.189(4) 0.110(3) -0.037(3) 0.022(2) 0.021(2)
O2 0.152(3) 0.157(3) 0.059(2) -0.030(2) 0.023(2) 0.037(2)
O3 0.101(2) 0.150(3) 0.074(2) -0.0259(19) -0.0375(18) -0.002(2)
O4 0.088(2) 0.184(4) 0.105(3) -0.040(3) -0.030(2) 0.046(2)
O5 0.095(2) 0.095(2) 0.0649(18) -0.0171(15) -0.0329(16) -0.0015(16)
O6 0.0730(19) 0.107(2) 0.0733(19) -0.0129(16) -0.0183(15) 0.0171(16)
O7 0.125(3) 0.119(2) 0.0560(19) -0.0257(17) 0.0008(18) 0.034(2)
O8 0.115(3) 0.284(6) 0.111(3) -0.091(3) -0.037(3) 0.105(3)
N9 0.090(2) 0.072(2) 0.055(2) 0.0171(15) -0.0069(18) 0.0110(17)
C39 0.085(3) 0.064(2) 0.070(3) 0.0178(19) -0.005(2) 0.010(2)
C40 0.098(3) 0.072(3) 0.075(3) 0.012(2) -0.001(2) 0.014(2)
C41 0.079(3) 0.073(3) 0.094(3) 0.008(2) -0.005(2) 0.000(2)
C42 0.134(5) 0.085(3) 0.099(4) -0.012(3) -0.012(3) 0.009(3)
C43 0.116(4) 0.078(3) 0.068(3) 0.006(2) -0.026(3) 0.024(3)
C44 0.098(4) 0.090(3) 0.102(4) 0.007(3) -0.026(3) 0.016(3)
C45 0.095(4) 0.130(5) 0.161(6) 0.007(4) -0.016(4) 0.023(4)
C46 0.132(7) 0.148(7) 0.364(14) 0.028(8) -0.069(8) 0.007(5)
C47 0.119(4) 0.088(3) 0.053(3) 0.007(2) -0.011(2) 0.010(3)
C48 0.306(9) 0.100(4) 0.057(3) 0.000(3) -0.020(4) -0.027(5)
C49 0.241(8) 0.111(5) 0.098(4) -0.017(4) -0.013(5) 0.022(5)
C50 0.130(4) 0.100(4) 0.100(4) -0.016(3) -0.023(3) 0.011(3)
C51 0.127(4) 0.072(3) 0.056(3) 0.0107(19) -0.002(3) 0.007(3)
C52 0.117(4) 0.096(3) 0.080(3) 0.022(3) 0.004(3) -0.012(3)
C53 0.147(5) 0.083(3) 0.088(4) -0.002(3) 0.016(4) -0.015(3)
C54 0.126(5) 0.116(4) 0.149(6) 0.013(4) 0.015(4) -0.031(4)
Cl1 0.0534(8) 0.0478(7) 0.0375(7) -0.0024(6) 0.0001(6) -0.0038(5)
F1 0.046(3) 0.047(3) 0.040(3) -0.003(2) -0.003(2) -0.001(2)

loop_
_atom_type_symbol
_atom_type_description
_atom_type_scat_dispersion_real
_atom_type_scat_dispersion_imag
_atom_type_scat_source
C C 0.0033 0.0016 'International Tables Vol C Tables 4.2.6.8 and 6.1.1.4'
H H 0.0000 0.0000 'International Tables Vol C Tables 4.2.6.8 and 6.1.1.4'
Cl Cl 0.1484 0.1585 'International Tables Vol C Tables 4.2.6.8 and 6.1.1.4'
F F 0.0171 0.0103 'International Tables Vol C Tables 4.2.6.8 and 6.1.1.4'
N N 0.0061 0.0033 'International Tables Vol C Tables 4.2.6.8 and 6.1.1.4'
O O 0.0106 0.0060 'International Tables Vol C Tables 4.2.6.8 and 6.1.1.4'

loop_
_geom_angle_atom_site_label_1
_geom_angle_atom_site_label_2
_geom_angle_atom_site_label_3
_geom_angle
C2 C1 N1 105.8(3)
C2 C1 C36 131.4(3)
N1 C1 C36 122.6(3)
C1 C2 C3 108.9(3)
C1 C2 H2 125.5
C3 C2 H2 125.5
C4 C3 C2 107.0(3)
C4 C3 H3 126.5
C2 C3 H3 126.5
C3 C4 N1 107.4(3)
C3 C4 C5 131.0(3)
N1 C4 C5 121.5(3)
C13 C5 C4 112.0(2)
C13 C5 C7 110.4(2)
C4 C5 C7 109.5(2)
C13 C5 C6 108.8(3)
C4 C5 C6 109.2(3)
C7 C5 C6 106.9(2)
C5 C6 H6A 109.5
C5 C6 H6B 109.5
H6A C6 H6B 109.5
C5 C6 H6C 109.5
H6A C6 H6C 109.5
H6B C6 H6C 109.5
C12 C7 C8 118.6(3)
C12 C7 C5 122.2(3)
C8 C7 C5 119.1(3)
C9 C8 C7 119.3(3)
C9 C8 H8 120.3
C7 C8 H8 120.3
C10 C9 C8 123.3(3)
C10 C9 N7 118.1(3)
C8 C9 N7 118.6(3)
C11 C10 C9 115.7(3)
C11 C10 H10 122.1
C9 C10 H10 122.1
C10 C11 C12 123.3(3)
C10 C11 N8 118.3(3)
C12 C11 N8 118.3(3)
C7 C12 C11 119.7(3)
C7 C12 H12 120.1
C11 C12 H12 120.1
C14 C13 N2 106.7(3)
C14 C13 C5 131.4(3)
N2 C13 C5 121.7(3)
C13 C14 C15 108.1(3)
C13 C14 H14 126.0
C15 C14 H14 126.0
C16 C15 C14 108.5(3)
C16 C15 H15 125.7
C14 C15 H15 125.7
C15 C16 N2 106.3(3)
C15 C16 C17 131.4(3)
N2 C16 C17 122.1(3)
C20 C17 C16 112.7(3)
C20 C17 C18 108.6(3)
C16 C17 C18 108.4(3)
C20 C17 C19 109.5(3)
C16 C17 C19 109.1(3)
C18 C17 C19 108.5(3)
C17 C18 H18A 109.5
C17 C18 H18B 109.5
H18A C18 H18B 109.5
C17 C18 H18C 109.5
H18A C18 H18C 109.5
H18B C18 H18C 109.5
C17 C19 H19A 109.5
C17 C19 H19B 109.5
H19A C19 H19B 109.5
C17 C19 H19C 109.5
H19A C19 H19C 109.5
H19B C19 H19C 109.5
C21 C20 N3 106.5(3)
C21 C20 C17 130.0(3)
N3 C20 C17 123.3(3)
C20 C21 C22 108.3(3)
C20 C21 H21 125.8
C22 C21 H21 125.8
C23 C22 C21 108.0(3)
C23 C22 H22 126.0
C21 C22 H22 126.0
C22 C23 N3 106.2(3)
C22 C23 C24 131.9(3)
N3 C23 C24 121.7(2)
C23 C24 C32 112.4(2)
C23 C24 C26 108.6(2)
C32 C24 C26 110.6(3)
C23 C24 C25 109.3(3)
C32 C24 C25 109.0(3)
C26 C24 C25 106.9(2)
C24 C25 H25A 109.5
C24 C25 H25B 109.5
H25A C25 H25B 109.5
C24 C25 H25C 109.5
H25A C25 H25C 109.5
H25B C25 H25C 109.5
C31 C26 C27 118.3(3)
C31 C26 C24 119.8(3)
C27 C26 C24 121.8(3)
C28 C27 C26 119.2(3)
C28 C27 H27 120.4
C26 C27 H27 120.4
C29 C28 C27 122.9(3)
C29 C28 N5 118.5(3)
C27 C28 N5 118.5(4)
C30 C29 C28 117.3(3)
C30 C29 H29 121.3
C28 C29 H29 121.3
C29 C30 C31 121.9(3)
C29 C30 N6 119.2(3)
C31 C30 N6 118.9(3)
C30 C31 C26 120.3(3)
C30 C31 H31 119.9
C26 C31 H31 119.9
C33 C32 N4 106.8(3)
C33 C32 C24 131.4(3)
N4 C32 C24 121.7(3)
C32 C33 C34 107.8(3)
C32 C33 H33 126.1
C34 C33 H33 126.1
C35 C34 C33 108.7(3)
C35 C34 H34 125.7
C33 C34 H34 125.7
C34 C35 N4 106.1(3)
C34 C35 C36 131.4(3)
N4 C35 C36 122.2(3)
C1 C36 C35 112.8(3)
C1 C36 C38 108.9(3)
C35 C36 C38 108.6(3)
C1 C36 C37 109.0(3)
C35 C36 C37 109.5(3)
C38 C36 C37 107.9(3)
C36 C37 H37A 109.5
C36 C37 H37B 109.5
H37A C37 H37B 109.5
C36 C37 H37C 109.5
H37A C37 H37C 109.5
H37B C37 H37C 109.5
C36 C38 H38A 109.5
C36 C38 H38B 109.5
H38A C38 H38B 109.5
C36 C38 H38C 109.5
H38A C38 H38C 109.5
H38B C38 H38C 109.5
C4 N1 C1 110.9(3)
C4 N1 H1 124.6
C1 N1 H1 124.6
C16 N2 C13 110.4(2)
C16 N2 H2A 124.8
C13 N2 H2A 124.8
C20 N3 C23 110.9(2)
C20 N3 H3A 124.5
C23 N3 H3A 124.5
C32 N4 C35 110.6(3)
C32 N4 H4 124.7
C35 N4 H4 124.7
O2 N5 O1 123.6(4)
O2 N5 C28 117.9(4)
O1 N5 C28 118.4(4)
O4 N6 O3 123.4(4)
O4 N6 C30 118.7(3)
O3 N6 C30 118.0(4)
O7 N7 O8 122.2(4)
O7 N7 C9 119.5(4)
O8 N7 C9 118.3(3)
O6 N8 O5 123.9(3)
O6 N8 C11 118.5(3)
O5 N8 C11 117.7(3)
C51 N9 C43 106.8(3)
C51 N9 C47 112.0(3)
C43 N9 C47 111.1(3)
C51 N9 C39 109.8(3)
C43 N9 C39 109.7(3)
C47 N9 C39 107.5(3)
C40 C39 N9 116.0(3)
C40 C39 H39A 108.3
N9 C39 H39A 108.3
C40 C39 H39B 108.3
N9 C39 H39B 108.3
H39A C39 H39B 107.4
C41 C40 C39 111.7(3)
C41 C40 H40A 109.3
C39 C40 H40A 109.3
C41 C40 H40B 109.3
C39 C40 H40B 109.3
H40A C40 H40B 107.9
C42 C41 C40 112.4(4)
C42 C41 H41A 109.1
C40 C41 H41A 109.1
C42 C41 H41B 109.1
C40 C41 H41B 109.1
H41A C41 H41B 107.9
C41 C42 H42A 109.5
C41 C42 H42B 109.5
H42A C42 H42B 109.5
C41 C42 H42C 109.5
H42A C42 H42C 109.5
H42B C42 H42C 109.5
N9 C43 C44 116.0(3)
N9 C43 H43A 108.3
C44 C43 H43A 108.3
N9 C43 H43B 108.3
C44 C43 H43B 108.3
H43A C43 H43B 107.4
C45 C44 C43 109.0(4)
C45 C44 H44A 109.9
C43 C44 H44A 109.9
C45 C44 H44B 109.9
C43 C44 H44B 109.9
H44A C44 H44B 108.3
C46 C45 C44 109.3(6)
C46 C45 H45A 109.8
C44 C45 H45A 109.8
C46 C45 H45B 109.8
C44 C45 H45B 109.8
H45A C45 H45B 108.3
C45 C46 H46A 109.5
C45 C46 H46B 109.5
H46A C46 H46B 109.5
C45 C46 H46C 109.5
H46A C46 H46C 109.5
H46B C46 H46C 109.5
N9 C47 C48 117.5(3)
N9 C47 H47A 107.9
C48 C47 H47A 107.9
N9 C47 H47B 107.9
C48 C47 H47B 107.9
H47A C47 H47B 107.2
C49 C48 C47 128.3(6)
C49 C48 H48A 105.2
C47 C48 H48A 105.2
C49 C48 H48B 105.2
C47 C48 H48B 105.2
H48A C48 H48B 105.9
C48 C49 C50 119.8(6)
C48 C49 H49A 107.4
C50 C49 H49A 107.4
C48 C49 H49B 107.4
C50 C49 H49B 107.4
H49A C49 H49B 106.9
C49 C50 H50A 109.5
C49 C50 H50B 109.5
H50A C50 H50B 109.5
C49 C50 H50C 109.5
H50A C50 H50C 109.5
H50B C50 H50C 109.5
N9 C51 C52 115.7(3)
N9 C51 H51A 108.3
C52 C51 H51A 108.3
N9 C51 H51B 108.3
C52 C51 H51B 108.3
H51A C51 H51B 107.4
C53 C52 C51 111.2(4)
C53 C52 H52A 109.4
C51 C52 H52A 109.4
C53 C52 H52B 109.4
C51 C52 H52B 109.4
H52A C52 H52B 108.0
C52 C53 C54 112.5(5)
C52 C53 H53A 109.1
C54 C53 H53A 109.1
C52 C53 H53B 109.1
C54 C53 H53B 109.1
H53A C53 H53B 107.8
C53 C54 H54A 109.5
C53 C54 H54B 109.5
H54A C54 H54B 109.5
C53 C54 H54C 109.5
H54A C54 H54C 109.5
H54B C54 H54C 109.5

loop_
_geom_bond_atom_site_label_1
_geom_bond_atom_site_label_2
_geom_bond_distance
C1 C2 1.376(5)
C1 N1 1.379(4)
C1 C36 1.509(5)
C2 C3 1.419(5)
C2 H2 0.9400
C3 C4 1.371(4)
C3 H3 0.9400
C4 N1 1.372(4)
C4 C5 1.522(4)
C5 C13 1.516(4)
C5 C7 1.548(4)
C5 C6 1.553(4)
C6 H6A 0.9700
C6 H6B 0.9700
C6 H6C 0.9700
C7 C12 1.382(4)
C7 C8 1.392(4)
C8 C9 1.389(4)
C8 H8 0.9400
C9 C10 1.377(4)
C9 N7 1.477(4)
C10 C11 1.373(4)
C10 H10 0.9400
C11 C12 1.387(4)
C11 N8 1.487(4)
C12 H12 0.9400
C13 C14 1.365(4)
C13 N2 1.386(4)
C14 C15 1.409(5)
C14 H14 0.9400
C15 C16 1.374(4)
C15 H15 0.9400
C16 N2 1.377(4)
C16 C17 1.519(4)
C17 C20 1.513(4)
C17 C18 1.537(4)
C17 C19 1.554(5)
C18 H18A 0.9700
C18 H18B 0.9700
C18 H18C 0.9700
C19 H19A 0.9700
C19 H19B 0.9700
C19 H19C 0.9700
C20 C21 1.365(4)
C20 N3 1.367(4)
C21 C22 1.410(5)
C21 H21 0.9400
C22 C23 1.367(4)
C22 H22 0.9400
C23 N3 1.379(3)
C23 C24 1.511(4)
C24 C32 1.527(4)
C24 C26 1.543(4)
C24 C25 1.549(4)
C25 H25A 0.9700
C25 H25B 0.9700
C25 H25C 0.9700
C26 C31 1.397(4)
C26 C27 1.397(4)
C27 C28 1.388(4)
C27 H27 0.9400
C28 C29 1.374(5)
C28 N5 1.472(5)
C29 C30 1.374(5)
C29 H29 0.9400
C30 C31 1.387(4)
C30 N6 1.472(5)
C31 H31 0.9400
C32 C33 1.366(4)
C32 N4 1.377(4)
C33 C34 1.410(5)
C33 H33 0.9400
C34 C35 1.368(4)
C34 H34 0.9400
C35 N4 1.379(4)
C35 C36 1.511(5)
C36 C38 1.542(5)
C36 C37 1.553(5)
C37 H37A 0.9700
C37 H37B 0.9700
C37 H37C 0.9700
C38 H38A 0.9700
C38 H38B 0.9700
C38 H38C 0.9700
N1 H1 0.8700
N2 H2A 0.8700
N3 H3A 0.8700
N4 H4 0.8700
N5 O2 1.201(4)
N5 O1 1.224(4)
N6 O4 1.220(4)
N6 O3 1.227(4)
N7 O7 1.195(4)
N7 O8 1.200(4)
N8 O6 1.220(4)
N8 O5 1.226(4)
N9 C51 1.502(5)
N9 C43 1.516(5)
N9 C47 1.522(5)
N9 C39 1.530(5)
C39 C40 1.510(5)
C39 H39A 0.9800
C39 H39B 0.9800
C40 C41 1.510(5)
C40 H40A 0.9800
C40 H40B 0.9800
C41 C42 1.504(6)
C41 H41A 0.9800
C41 H41B 0.9800
C42 H42A 0.9700
C42 H42B 0.9700
C42 H42C 0.9700
C43 C44 1.524(6)
C43 H43A 0.9800
C43 H43B 0.9800
C44 C45 1.497(6)
C44 H44A 0.9800
C44 H44B 0.9800
C45 C46 1.422(9)
C45 H45A 0.9800
C45 H45B 0.9800
C46 H46A 0.9700
C46 H46B 0.9700
C46 H46C 0.9700
C47 C48 1.579(7)
C47 H47A 0.9800
C47 H47B 0.9800
C48 C49 1.354(7)
C48 H48A 0.9800
C48 H48B 0.9800
C49 C50 1.473(7)
C49 H49A 0.9800
C49 H49B 0.9800
C50 H50A 0.9700
C50 H50B 0.9700
C50 H50C 0.9700
C51 C52 1.527(6)
C51 H51A 0.9800
C51 H51B 0.9800
C52 C53 1.493(6)
C52 H52A 0.9800
C52 H52B 0.9800
C53 C54 1.495(7)
C53 H53A 0.9800
C53 H53B 0.9800
C54 H54A 0.9700
C54 H54B 0.9700
C54 H54C 0.9700
